data_4336711
loop_
_publ_author_name
'Natasha Van Damme'
'Alan J. Lough'
'Serge I. Gorelsky'
'Martin T. Lemaire'

_publ_section_title
;
 Molecular and Electronic Structures of Complexes Containing
 1-(2-pyridylazo)-2-phenanthrol (PAPL): Revisiting a Redox-Active Ligand
;
_journal_name_full 'Inorganic Chemistry'
_journal_page_first 13021
_journal_page_last 13028
_journal_paper_doi 10.1021/ic401618u
_journal_volume 52
_journal_year 2013
_chemical_formula_moiety 'C38 H24 N6 Ni O2, C4 H8 O'
_chemical_formula_sum 'C42 H32 N6 Ni O3'
_chemical_formula_weight 727.45
_chemical_name_systematic
; 
 ? 
;
_space_group_IT_number 60
_symmetry_cell_setting orthorhombic
_symmetry_space_group_name_Hall '-P 2n 2ab'
_symmetry_space_group_name_H-M 'P b c n'
_atom_sites_solution_hydrogens geom
_atom_sites_solution_primary direct
_atom_sites_solution_secondary difmap
_audit_creation_method SHELXL-97
_cell_angle_alpha 90.00
_cell_angle_beta 90.00
_cell_angle_gamma 90.00
_cell_formula_units_Z 8
_cell_length_a 22.6908(10)
_cell_length_b 12.9710(6)
_cell_length_c 22.7828(10)
_cell_measurement_reflns_used 6251
_cell_measurement_temperature 147(2)
_cell_measurement_theta_max 63.86
_cell_measurement_theta_min 5.50
_cell_volume 6705.5(5)
_computing_cell_refinement APEX2
_computing_data_collection 'APEX2 (Bruker, 2007)'
_computing_data_reduction 'SAINT (Bruker, 2007)'
_computing_molecular_graphics 'PLATON (Spek, 2009)'
_computing_publication_material 'SHELXTL (Sheldrick, 2008)'
_computing_structure_refinement 'SHELXL-97 (Sheldrick, 2008)'
_computing_structure_solution 'SHELXS-97 (Sheldrick, 2008)'
_diffrn_ambient_temperature 147(2)
_diffrn_measured_fraction_theta_full 0.955
_diffrn_measured_fraction_theta_max 0.955
_diffrn_measurement_device_type 'Bruker Kappa APEX-DUO CCD'
_diffrn_measurement_method '\f and \w scans'
_diffrn_radiation_monochromator 'multi-layer optics'
_diffrn_radiation_source 'Bruker ImuS'
_diffrn_radiation_type CuK\a
_diffrn_radiation_wavelength 1.54178
_diffrn_reflns_av_R_equivalents 0.0662
_diffrn_reflns_av_sigmaI/netI 0.0547
_diffrn_reflns_limit_h_max 8
_diffrn_reflns_limit_h_min -26
_diffrn_reflns_limit_k_max 15
_diffrn_reflns_limit_k_min -14
_diffrn_reflns_limit_l_max 26
_diffrn_reflns_limit_l_min -27
_diffrn_reflns_number 24559
_diffrn_reflns_theta_full 66.64
_diffrn_reflns_theta_max 66.64
_diffrn_reflns_theta_min 5.50
_exptl_absorpt_coefficient_mu 1.254
_exptl_absorpt_correction_T_max 0.7528
_exptl_absorpt_correction_T_min 0.6173
_exptl_absorpt_correction_type multi-scan
_exptl_absorpt_process_details 'SADABS (Sheldrick, 1996)'
_exptl_crystal_colour red
_exptl_crystal_density_diffrn 1.441
_exptl_crystal_description plate
_exptl_crystal_F_000 3024
_exptl_crystal_size_max 0.17
_exptl_crystal_size_mid 0.10
_exptl_crystal_size_min 0.01
_refine_diff_density_max 0.616
_refine_diff_density_min -0.458
_refine_diff_density_rms 0.065
_refine_ls_extinction_method none
_refine_ls_goodness_of_fit_ref 1.032
_refine_ls_hydrogen_treatment constr
_refine_ls_matrix_type full
_refine_ls_number_parameters 469
_refine_ls_number_reflns 5666
_refine_ls_number_restraints 0
_refine_ls_restrained_S_all 1.032
_refine_ls_R_factor_all 0.0876
_refine_ls_R_factor_gt 0.0526
_refine_ls_shift/su_max 0.001
_refine_ls_shift/su_mean 0.000
_refine_ls_structure_factor_coef Fsqd
_refine_ls_weighting_details 'calc w=1/[\s^2^(Fo^2^)+(0.0777P)^2^+4.7144P] where P=(Fo^2^+2Fc^2^)/3'
_refine_ls_weighting_scheme calc
_refine_ls_wR_factor_gt 0.1340
_refine_ls_wR_factor_ref 0.1532
_reflns_number_gt 3915
_reflns_number_total 5666
_reflns_threshold_expression I>2\s(I)
_cod_data_source_file ic401618u_si_003.cif
_cod_data_source_block d12278
_cod_database_code 4336711

loop_
_symmetry_equiv_pos_as_xyz
'x, y, z'
'x+1/2, -y+1/2, -z'
'-x, y, -z+1/2'
'-x+1/2, -y+1/2, z+1/2'
'-x, -y, -z'
'-x-1/2, y-1/2, z'
'x, -y, z-1/2'
'x-1/2, y-1/2, -z-1/2'

loop_
_atom_site_label
_atom_site_type_symbol
_atom_site_fract_x
_atom_site_fract_y
_atom_site_fract_z
_atom_site_U_iso_or_equiv
_atom_site_adp_type
_atom_site_occupancy
_atom_site_symmetry_multiplicity
_atom_site_calc_flag
_atom_site_refinement_flags
Ni1 Ni 0.56495(2) 0.77607(4) 0.47020(2) 0.02730(19) Uani 1 1 d .
O1 O 0.64170(9) 0.81009(17) 0.42533(10) 0.0295(5) Uani 1 1 d .
O2 O 0.51369(10) 0.82262(18) 0.40033(10) 0.0337(6) Uani 1 1 d .
N1 N 0.58698(11) 0.9114(2) 0.50686(12) 0.0255(6) Uani 1 1 d .
N2 N 0.55377(12) 0.9516(2) 0.54722(12) 0.0289(7) Uani 1 1 d .
N3 N 0.49782(12) 0.7990(2) 0.52939(12) 0.0292(6) Uani 1 1 d .
N4 N 0.54255(11) 0.6394(2) 0.43543(12) 0.0269(6) Uani 1 1 d .
N5 N 0.56174(12) 0.5544(2) 0.45956(12) 0.0309(7) Uani 1 1 d .
N6 N 0.60839(11) 0.6740(2) 0.52365(12) 0.0298(7) Uani 1 1 d .
C1 C 0.66352(14) 0.8958(3) 0.44213(14) 0.0259(7) Uani 1 1 d .
C2 C 0.71853(14) 0.9317(3) 0.41554(14) 0.0279(8) Uani 1 1 d .
C3 C 0.74690(15) 0.8697(3) 0.37350(15) 0.0338(8) Uani 1 1 d .
H3A H 0.7293 0.8066 0.3615 0.041 Uiso 1 1 calc R
C4 C 0.79978(15) 0.8996(3) 0.34957(16) 0.0393(9) Uani 1 1 d .
H4A H 0.8188 0.8577 0.3211 0.047 Uiso 1 1 calc R
C5 C 0.82521(16) 0.9921(3) 0.36752(16) 0.0395(9) Uani 1 1 d .
H5A H 0.8625 1.0118 0.3522 0.047 Uiso 1 1 calc R
C6 C 0.79731(15) 1.0550(3) 0.40694(16) 0.0368(9) Uani 1 1 d .
H6A H 0.8148 1.1190 0.4173 0.044 Uiso 1 1 calc R
C7 C 0.74315(14) 1.0266(3) 0.43234(14) 0.0286(8) Uani 1 1 d .
C8 C 0.71345(14) 1.0912(3) 0.47639(15) 0.0284(8) Uani 1 1 d .
C9 C 0.73474(15) 1.1894(3) 0.49007(17) 0.0370(9) Uani 1 1 d .
H9A H 0.7680 1.2152 0.4695 0.044 Uiso 1 1 calc R
C10 C 0.70884(16) 1.2499(3) 0.53251(18) 0.0408(10) Uani 1 1 d .
H10A H 0.7240 1.3166 0.5409 0.049 Uiso 1 1 calc R
C11 C 0.66044(16) 1.2124(3) 0.56297(17) 0.0395(9) Uani 1 1 d .
H11A H 0.6432 1.2529 0.5932 0.047 Uiso 1 1 calc R
C12 C 0.63712(15) 1.1172(3) 0.54983(15) 0.0327(8) Uani 1 1 d .
H12A H 0.6037 1.0932 0.5708 0.039 Uiso 1 1 calc R
C13 C 0.66210(14) 1.0546(3) 0.50563(15) 0.0277(8) Uani 1 1 d .
C14 C 0.63740(14) 0.9564(2) 0.48767(14) 0.0250(7) Uani 1 1 d .
C15 C 0.50414(14) 0.8888(3) 0.55817(15) 0.0297(8) Uani 1 1 d .
C16 C 0.46302(15) 0.9221(3) 0.59965(16) 0.0359(9) Uani 1 1 d .
H16A H 0.4677 0.9865 0.6190 0.043 Uiso 1 1 calc R
C17 C 0.41545(16) 0.8593(3) 0.61195(17) 0.0421(10) Uani 1 1 d .
H17A H 0.3870 0.8796 0.6403 0.050 Uiso 1 1 calc R
C18 C 0.40965(16) 0.7666(3) 0.58261(17) 0.0419(10) Uani 1 1 d .
H18A H 0.3774 0.7221 0.5906 0.050 Uiso 1 1 calc R
C19 C 0.45135(15) 0.7403(3) 0.54178(16) 0.0353(9) Uani 1 1 d .
H19A H 0.4469 0.6770 0.5213 0.042 Uiso 1 1 calc R
C20 C 0.49349(14) 0.7466(3) 0.37194(15) 0.0297(8) Uani 1 1 d .
C21 C 0.45611(15) 0.7660(3) 0.32064(15) 0.0337(8) Uani 1 1 d .
C22 C 0.44353(16) 0.8667(3) 0.30431(17) 0.0417(9) Uani 1 1 d .
H22A H 0.4573 0.9220 0.3279 0.050 Uiso 1 1 calc R
C23 C 0.41132(17) 0.8880(3) 0.25438(18) 0.0500(11) Uani 1 1 d .
H23A H 0.4038 0.9572 0.2430 0.060 Uiso 1 1 calc R
C24 C 0.39020(17) 0.8066(4) 0.22127(17) 0.0508(11) Uani 1 1 d .
H24A H 0.3681 0.8202 0.1867 0.061 Uiso 1 1 calc R
C25 C 0.40060(16) 0.7072(3) 0.23749(16) 0.0453(10) Uani 1 1 d .
H25A H 0.3851 0.6529 0.2142 0.054 Uiso 1 1 calc R
C26 C 0.43381(14) 0.6827(3) 0.28810(15) 0.0360(9) Uani 1 1 d .
C27 C 0.44629(14) 0.5768(3) 0.30542(15) 0.0344(9) Uani 1 1 d .
C28 C 0.42302(17) 0.4923(3) 0.27430(17) 0.0449(10) Uani 1 1 d .
H28A H 0.3975 0.5052 0.2421 0.054 Uiso 1 1 calc R
C29 C 0.43582(18) 0.3920(3) 0.28880(18) 0.0510(11) Uani 1 1 d .
H29A H 0.4198 0.3368 0.2665 0.061 Uiso 1 1 calc R
C30 C 0.47203(18) 0.3720(3) 0.33599(17) 0.0461(10) Uani 1 1 d .
H30A H 0.4807 0.3027 0.3464 0.055 Uiso 1 1 calc R
C31 C 0.49593(16) 0.4518(3) 0.36837(16) 0.0366(9) Uani 1 1 d .
H31A H 0.5212 0.4367 0.4005 0.044 Uiso 1 1 calc R
C32 C 0.48321(14) 0.5557(3) 0.35437(15) 0.0304(8) Uani 1 1 d .
C33 C 0.50671(14) 0.6426(3) 0.38794(15) 0.0284(8) Uani 1 1 d .
C34 C 0.59812(14) 0.5754(3) 0.50788(14) 0.0278(8) Uani 1 1 d .
C35 C 0.62392(16) 0.4936(3) 0.53740(16) 0.0365(9) Uani 1 1 d .
H35A H 0.6167 0.4246 0.5254 0.044 Uiso 1 1 calc R
C36 C 0.66002(17) 0.5139(3) 0.58418(17) 0.0411(9) Uani 1 1 d .
H36A H 0.6779 0.4587 0.6050 0.049 Uiso 1 1 calc R
C37 C 0.67049(17) 0.6142(3) 0.60102(17) 0.0420(10) Uani 1 1 d .
H37A H 0.6955 0.6294 0.6333 0.050 Uiso 1 1 calc R
C38 C 0.64364(16) 0.6919(3) 0.56967(16) 0.0359(9) Uani 1 1 d .
H38A H 0.6504 0.7613 0.5812 0.043 Uiso 1 1 calc R
O1S O 0.33928(18) 1.1431(4) 0.24450(18) 0.1042(14) Uani 1 1 d .
C1S C 0.3477(3) 1.1395(5) 0.3053(3) 0.102(2) Uani 1 1 d .
H1SA H 0.3534 1.2101 0.3209 0.123 Uiso 1 1 calc R
H1SB H 0.3832 1.0984 0.3147 0.123 Uiso 1 1 calc R
C2S C 0.2944(3) 1.0912(6) 0.3323(2) 0.132(3) Uani 1 1 d .
H2SA H 0.3057 1.0349 0.3594 0.158 Uiso 1 1 calc R
H2SB H 0.2711 1.1429 0.3542 0.158 Uiso 1 1 calc R
C3S C 0.2612(3) 1.0513(6) 0.2825(3) 0.122(3) Uani 1 1 d .
H3SA H 0.2706 0.9778 0.2755 0.146 Uiso 1 1 calc R
H3SB H 0.2183 1.0582 0.2892 0.146 Uiso 1 1 calc R
C4S C 0.2800(3) 1.1147(7) 0.2331(3) 0.128(3) Uani 1 1 d .
H4SA H 0.2772 1.0752 0.1960 0.153 Uiso 1 1 calc R
H4SB H 0.2548 1.1767 0.2298 0.153 Uiso 1 1 calc R

loop_
_atom_site_aniso_label
_atom_site_aniso_U_11
_atom_site_aniso_U_22
_atom_site_aniso_U_33
_atom_site_aniso_U_23
_atom_site_aniso_U_13
_atom_site_aniso_U_12
Ni1 0.0243(3) 0.0283(3) 0.0293(3) 0.0000(2) -0.0029(2) -0.0018(2)
O1 0.0259(12) 0.0318(13) 0.0309(13) -0.0033(10) -0.0008(10) 0.0004(10)
O2 0.0320(13) 0.0350(14) 0.0340(14) 0.0004(11) -0.0061(11) 0.0018(11)
N1 0.0221(14) 0.0276(15) 0.0270(15) 0.0035(12) -0.0004(12) 0.0004(12)
N2 0.0257(16) 0.0288(15) 0.0323(16) 0.0017(13) 0.0038(13) -0.0019(12)
N3 0.0239(15) 0.0300(15) 0.0337(16) 0.0028(13) -0.0024(13) -0.0036(12)
N4 0.0216(14) 0.0309(16) 0.0281(16) 0.0003(12) -0.0008(12) -0.0027(12)
N5 0.0284(16) 0.0313(16) 0.0328(17) 0.0006(13) -0.0030(13) 0.0007(13)
N6 0.0228(15) 0.0344(16) 0.0321(17) -0.0017(13) -0.0048(13) -0.0024(13)
C1 0.0224(17) 0.0309(19) 0.0245(18) 0.0053(15) -0.0037(14) 0.0050(15)
C2 0.0228(17) 0.037(2) 0.0237(18) 0.0068(15) -0.0024(14) 0.0040(15)
C3 0.0286(19) 0.041(2) 0.032(2) 0.0006(16) -0.0015(16) 0.0049(16)
C4 0.034(2) 0.057(3) 0.027(2) 0.0011(17) 0.0067(16) 0.0106(19)
C5 0.0263(19) 0.056(2) 0.036(2) 0.0080(19) 0.0066(17) -0.0007(18)
C6 0.029(2) 0.043(2) 0.038(2) 0.0055(18) 0.0019(17) -0.0025(17)
C7 0.0223(18) 0.0355(19) 0.0280(19) 0.0071(15) -0.0039(15) 0.0000(15)
C8 0.0229(18) 0.0304(18) 0.032(2) 0.0016(15) -0.0024(15) -0.0023(15)
C9 0.0250(19) 0.039(2) 0.047(2) 0.0033(18) 0.0026(17) -0.0059(17)
C10 0.031(2) 0.033(2) 0.058(3) -0.0036(19) 0.0015(19) -0.0054(16)
C11 0.034(2) 0.038(2) 0.047(2) -0.0101(18) 0.0003(18) -0.0045(17)
C12 0.0267(18) 0.033(2) 0.038(2) 0.0021(16) 0.0033(16) -0.0026(16)
C13 0.0204(17) 0.0302(18) 0.0327(19) 0.0024(15) -0.0007(15) 0.0005(14)
C14 0.0207(17) 0.0259(17) 0.0282(18) 0.0044(14) -0.0006(14) -0.0005(14)
C15 0.0236(18) 0.0315(19) 0.034(2) 0.0032(15) -0.0007(16) -0.0009(15)
C16 0.0275(19) 0.038(2) 0.042(2) 0.0001(17) 0.0049(17) -0.0011(16)
C17 0.031(2) 0.049(2) 0.046(2) 0.0080(19) 0.0075(18) 0.0009(18)
C18 0.025(2) 0.046(2) 0.054(3) 0.013(2) 0.0027(19) -0.0103(17)
C19 0.027(2) 0.036(2) 0.043(2) 0.0061(17) -0.0049(17) -0.0063(16)
C20 0.0217(17) 0.040(2) 0.0278(19) 0.0005(16) 0.0024(15) -0.0007(16)
C21 0.0244(18) 0.050(2) 0.0265(19) -0.0001(17) -0.0006(15) 0.0024(17)
C22 0.037(2) 0.053(2) 0.035(2) 0.0029(19) -0.0030(18) 0.0049(19)
C23 0.047(2) 0.059(3) 0.044(2) 0.009(2) -0.006(2) 0.012(2)
C24 0.042(2) 0.079(3) 0.032(2) 0.004(2) -0.0116(19) 0.010(2)
C25 0.040(2) 0.063(3) 0.033(2) -0.0031(19) -0.0097(18) 0.002(2)
C26 0.0226(18) 0.057(2) 0.028(2) -0.0026(17) 0.0011(16) 0.0010(17)
C27 0.0254(19) 0.050(2) 0.028(2) -0.0048(17) -0.0009(15) -0.0046(17)
C28 0.042(2) 0.058(3) 0.034(2) -0.007(2) -0.0069(18) -0.009(2)
C29 0.057(3) 0.055(3) 0.041(2) -0.013(2) -0.005(2) -0.015(2)
C30 0.054(2) 0.043(2) 0.041(2) -0.0085(19) -0.001(2) -0.013(2)
C31 0.035(2) 0.043(2) 0.033(2) -0.0041(17) -0.0017(17) -0.0044(17)
C32 0.0225(18) 0.042(2) 0.0265(19) -0.0028(16) 0.0028(15) -0.0034(15)
C33 0.0188(17) 0.039(2) 0.0274(18) -0.0002(15) -0.0010(15) -0.0025(15)
C34 0.0236(18) 0.032(2) 0.0277(19) -0.0008(15) -0.0009(15) -0.0007(15)
C35 0.036(2) 0.032(2) 0.041(2) 0.0000(16) -0.0084(18) 0.0010(17)
C36 0.046(2) 0.038(2) 0.039(2) 0.0075(17) -0.0091(18) 0.0076(18)
C37 0.042(2) 0.046(2) 0.038(2) -0.0004(18) -0.0135(18) 0.0007(19)
C38 0.035(2) 0.036(2) 0.037(2) -0.0020(16) -0.0086(17) -0.0026(17)
O1S 0.100(3) 0.139(4) 0.074(3) 0.003(3) 0.007(2) -0.036(3)
C1S 0.124(5) 0.110(5) 0.073(4) -0.032(4) -0.008(4) -0.018(4)
C2S 0.115(5) 0.225(8) 0.056(4) 0.040(4) -0.028(3) -0.115(6)
C3S 0.103(5) 0.193(8) 0.070(4) 0.011(5) 0.007(4) -0.069(5)
C4S 0.085(4) 0.207(8) 0.091(5) 0.035(5) -0.023(4) -0.071(5)

loop_
_atom_type_symbol
_atom_type_description
_atom_type_scat_dispersion_real
_atom_type_scat_dispersion_imag
_atom_type_scat_source
C C 0.0181 0.0091 'International Tables Vol C Tables 4.2.6.8 and 6.1.1.4'
H H 0.0000 0.0000 'International Tables Vol C Tables 4.2.6.8 and 6.1.1.4'
N N 0.0311 0.0180 'International Tables Vol C Tables 4.2.6.8 and 6.1.1.4'
O O 0.0492 0.0322 'International Tables Vol C Tables 4.2.6.8 and 6.1.1.4'
Ni Ni -3.0029 0.5091 'International Tables Vol C Tables 4.2.6.8 and 6.1.1.4'

loop_
_geom_angle_atom_site_label_1
_geom_angle_atom_site_label_2
_geom_angle_atom_site_label_3
_geom_angle
N4 Ni1 N1 178.65(11)
N4 Ni1 N6 77.64(11)
N1 Ni1 N6 101.40(11)
N4 Ni1 N3 101.48(11)
N1 Ni1 N3 77.59(11)
N6 Ni1 N3 93.44(11)
N4 Ni1 O2 79.11(10)
N1 Ni1 O2 101.87(10)
N6 Ni1 O2 156.70(10)
N3 Ni1 O2 92.64(10)
N4 Ni1 O1 101.93(10)
N1 Ni1 O1 79.00(10)
N6 Ni1 O1 91.52(10)
N3 Ni1 O1 156.59(10)
O2 Ni1 O1 91.77(9)
C1 O1 Ni1 111.4(2)
C20 O2 Ni1 111.8(2)
N2 N1 C14 123.0(3)
N2 N1 Ni1 120.1(2)
C14 N1 Ni1 116.9(2)
N1 N2 C15 110.9(3)
C19 N3 C15 118.5(3)
C19 N3 Ni1 130.0(2)
C15 N3 Ni1 111.5(2)
N5 N4 C33 124.2(3)
N5 N4 Ni1 119.7(2)
C33 N4 Ni1 116.1(2)
N4 N5 C34 111.2(3)
C38 N6 C34 118.4(3)
C38 N6 Ni1 129.8(2)
C34 N6 Ni1 111.8(2)
O1 C1 C14 122.4(3)
O1 C1 C2 118.9(3)
C14 C1 C2 118.7(3)
C7 C2 C3 120.3(3)
C7 C2 C1 120.3(3)
C3 C2 C1 119.4(3)
C4 C3 C2 120.6(4)
C4 C3 H3A 119.7
C2 C3 H3A 119.7
C3 C4 C5 119.2(3)
C3 C4 H4A 120.4
C5 C4 H4A 120.4
C6 C5 C4 121.0(3)
C6 C5 H5A 119.5
C4 C5 H5A 119.5
C5 C6 C7 121.1(4)
C5 C6 H6A 119.4
C7 C6 H6A 119.4
C2 C7 C6 117.7(3)
C2 C7 C8 120.2(3)
C6 C7 C8 122.1(3)
C9 C8 C13 118.8(3)
C9 C8 C7 120.9(3)
C13 C8 C7 120.3(3)
C10 C9 C8 121.9(3)
C10 C9 H9A 119.1
C8 C9 H9A 119.1
C9 C10 C11 119.3(3)
C9 C10 H10A 120.3
C11 C10 H10A 120.3
C12 C11 C10 120.7(4)
C12 C11 H11A 119.7
C10 C11 H11A 119.7
C11 C12 C13 121.1(3)
C11 C12 H12A 119.5
C13 C12 H12A 119.5
C12 C13 C8 118.1(3)
C12 C13 C14 123.4(3)
C8 C13 C14 118.5(3)
N1 C14 C1 110.3(3)
N1 C14 C13 127.8(3)
C1 C14 C13 121.8(3)
N3 C15 C16 121.8(3)
N3 C15 N2 119.9(3)
C16 C15 N2 118.3(3)
C17 C16 C15 118.5(3)
C17 C16 H16A 120.7
C15 C16 H16A 120.7
C16 C17 C18 119.3(4)
C16 C17 H17A 120.3
C18 C17 H17A 120.3
C19 C18 C17 118.6(3)
C19 C18 H18A 120.7
C17 C18 H18A 120.7
N3 C19 C18 123.3(4)
N3 C19 H19A 118.4
C18 C19 H19A 118.4
O2 C20 C33 122.0(3)
O2 C20 C21 118.9(3)
C33 C20 C21 119.1(3)
C22 C21 C26 120.6(3)
C22 C21 C20 119.6(3)
C26 C21 C20 119.8(3)
C23 C22 C21 121.2(4)
C23 C22 H22A 119.4
C21 C22 H22A 119.4
C22 C23 C24 118.7(4)
C22 C23 H23A 120.7
C24 C23 H23A 120.7
C25 C24 C23 121.0(4)
C25 C24 H24A 119.5
C23 C24 H24A 119.5
C24 C25 C26 121.8(4)
C24 C25 H25A 119.1
C26 C25 H25A 119.1
C21 C26 C25 116.7(4)
C21 C26 C27 120.8(3)
C25 C26 C27 122.4(3)
C28 C27 C32 117.8(4)
C28 C27 C26 121.6(3)
C32 C27 C26 120.5(3)
C29 C28 C27 122.5(4)
C29 C28 H28A 118.8
C27 C28 H28A 118.8
C28 C29 C30 119.5(4)
C28 C29 H29A 120.3
C30 C29 H29A 120.3
C29 C30 C31 120.6(4)
C29 C30 H30A 119.7
C31 C30 H30A 119.7
C30 C31 C32 120.9(3)
C30 C31 H31A 119.6
C32 C31 H31A 119.6
C31 C32 C27 118.7(3)
C31 C32 C33 122.8(3)
C27 C32 C33 118.5(3)
N4 C33 C20 111.0(3)
N4 C33 C32 127.8(3)
C20 C33 C32 121.2(3)
N6 C34 C35 121.6(3)
N6 C34 N5 119.6(3)
C35 C34 N5 118.8(3)
C36 C35 C34 118.9(3)
C36 C35 H35A 120.6
C34 C35 H35A 120.6
C35 C36 C37 120.1(3)
C35 C36 H36A 119.9
C37 C36 H36A 119.9
C36 C37 C38 118.1(3)
C36 C37 H37A 121.0
C38 C37 H37A 121.0
N6 C38 C37 122.9(3)
N6 C38 H38A 118.6
C37 C38 H38A 118.6
C1S O1S C4S 107.6(5)
O1S C1S C2S 108.1(5)
O1S C1S H1SA 110.1
C2S C1S H1SA 110.1
O1S C1S H1SB 110.1
C2S C1S H1SB 110.1
H1SA C1S H1SB 108.4
C3S C2S C1S 104.3(5)
C3S C2S H2SA 110.9
C1S C2S H2SA 110.9
C3S C2S H2SB 110.9
C1S C2S H2SB 110.9
H2SA C2S H2SB 108.9
C4S C3S C2S 104.5(5)
C4S C3S H3SA 110.9
C2S C3S H3SA 110.9
C4S C3S H3SB 110.9
C2S C3S H3SB 110.9
H3SA C3S H3SB 108.9
O1S C4S C3S 106.4(5)
O1S C4S H4SA 110.4
C3S C4S H4SA 110.4
O1S C4S H4SB 110.4
C3S C4S H4SB 110.4
H4SA C4S H4SB 108.6

loop_
_geom_bond_atom_site_label_1
_geom_bond_atom_site_label_2
_geom_bond_distance
Ni1 N4 2.007(3)
Ni1 N1 2.007(3)
Ni1 N6 2.051(3)
Ni1 N3 2.056(3)
Ni1 O2 2.062(2)
Ni1 O1 2.067(2)
O1 C1 1.276(4)
O2 C20 1.265(4)
N1 N2 1.298(4)
N1 C14 1.357(4)
N2 C15 1.412(4)
N3 C19 1.331(4)
N3 C15 1.344(4)
N4 N5 1.307(4)
N4 C33 1.354(4)
N5 C34 1.403(4)
N6 C38 1.339(4)
N6 C34 1.349(4)
C1 C14 1.430(5)
C1 C2 1.463(5)
C2 C7 1.405(5)
C2 C3 1.406(5)
C3 C4 1.374(5)
C3 H3A 0.9500
C4 C5 1.392(5)
C4 H4A 0.9500
C5 C6 1.369(5)
C5 H5A 0.9500
C6 C7 1.408(5)
C6 H6A 0.9500
C7 C8 1.471(5)
C8 C9 1.398(5)
C8 C13 1.423(5)
C9 C10 1.376(5)
C9 H9A 0.9500
C10 C11 1.387(5)
C10 H10A 0.9500
C11 C12 1.377(5)
C11 H11A 0.9500
C12 C13 1.412(5)
C12 H12A 0.9500
C13 C14 1.451(5)
C15 C16 1.396(5)
C16 C17 1.381(5)
C16 H16A 0.9500
C17 C18 1.382(5)
C17 H17A 0.9500
C18 C19 1.370(5)
C18 H18A 0.9500
C19 H19A 0.9500
C20 C33 1.430(5)
C20 C21 1.466(5)
C21 C22 1.387(5)
C21 C26 1.404(5)
C22 C23 1.380(5)
C22 H22A 0.9500
C23 C24 1.383(6)
C23 H23A 0.9500
C24 C25 1.361(6)
C24 H24A 0.9500
C25 C26 1.414(5)
C25 H25A 0.9500
C26 C27 1.458(5)
C27 C28 1.407(5)
C27 C32 1.421(5)
C28 C29 1.374(6)
C28 H28A 0.9500
C29 C30 1.378(5)
C29 H29A 0.9500
C30 C31 1.382(5)
C30 H30A 0.9500
C31 C32 1.415(5)
C31 H31A 0.9500
C32 C33 1.462(5)
C34 C35 1.385(5)
C35 C36 1.370(5)
C35 H35A 0.9500
C36 C37 1.377(5)
C36 H36A 0.9500
C37 C38 1.378(5)
C37 H37A 0.9500
C38 H38A 0.9500
O1S C1S 1.399(7)
O1S C4S 1.420(7)
C1S C2S 1.495(8)
C1S H1SA 0.9900
C1S H1SB 0.9900
C2S C3S 1.458(7)
C2S H2SA 0.9900
C2S H2SB 0.9900
C3S C4S 1.457(8)
C3S H3SA 0.9900
C3S H3SB 0.9900
C4S H4SA 0.9900
C4S H4SB 0.9900

loop_
_geom_torsion_atom_site_label_1
_geom_torsion_atom_site_label_2
_geom_torsion_atom_site_label_3
_geom_torsion_atom_site_label_4
_geom_torsion
N4 Ni1 O1 C1 -179.4(2)
N1 Ni1 O1 C1 -0.4(2)
N6 Ni1 O1 C1 -101.7(2)
N3 Ni1 O1 C1 0.6(4)
O2 Ni1 O1 C1 101.4(2)
N4 Ni1 O2 C20 1.1(2)
N1 Ni1 O2 C20 -178.0(2)
N6 Ni1 O2 C20 4.9(4)
N3 Ni1 O2 C20 -100.1(2)
O1 Ni1 O2 C20 102.9(2)
N6 Ni1 N1 N2 -91.3(2)
N3 Ni1 N1 N2 -0.2(2)
O2 Ni1 N1 N2 89.9(2)
O1 Ni1 N1 N2 179.4(2)
N6 Ni1 N1 C14 88.3(2)
N3 Ni1 N1 C14 179.4(2)
O2 Ni1 N1 C14 -90.5(2)
O1 Ni1 N1 C14 -1.0(2)
C14 N1 N2 C15 179.6(3)
Ni1 N1 N2 C15 -0.9(3)
N4 Ni1 N3 C19 -0.4(3)
N1 Ni1 N3 C19 -179.4(3)
N6 Ni1 N3 C19 -78.4(3)
O2 Ni1 N3 C19 79.1(3)
O1 Ni1 N3 C19 179.7(3)
N4 Ni1 N3 C15 -179.7(2)
N1 Ni1 N3 C15 1.3(2)
N6 Ni1 N3 C15 102.2(2)
O2 Ni1 N3 C15 -100.3(2)
O1 Ni1 N3 C15 0.4(4)
N6 Ni1 N4 N5 1.4(2)
N3 Ni1 N4 N5 -89.6(2)
O2 Ni1 N4 N5 179.9(2)
O1 Ni1 N4 N5 90.4(2)
N6 Ni1 N4 C33 -179.8(2)
N3 Ni1 N4 C33 89.2(2)
O2 Ni1 N4 C33 -1.4(2)
O1 Ni1 N4 C33 -90.9(2)
C33 N4 N5 C34 179.8(3)
Ni1 N4 N5 C34 -1.5(3)
N4 Ni1 N6 C38 179.1(3)
N1 Ni1 N6 C38 -1.9(3)
N3 Ni1 N6 C38 -79.9(3)
O2 Ni1 N6 C38 175.2(3)
O1 Ni1 N6 C38 77.2(3)
N4 Ni1 N6 C34 -1.0(2)
N1 Ni1 N6 C34 178.1(2)
N3 Ni1 N6 C34 100.0(2)
O2 Ni1 N6 C34 -4.8(4)
O1 Ni1 N6 C34 -102.9(2)
Ni1 O1 C1 C14 1.7(4)
Ni1 O1 C1 C2 179.2(2)
O1 C1 C2 C7 178.9(3)
C14 C1 C2 C7 -3.5(4)
O1 C1 C2 C3 -1.8(4)
C14 C1 C2 C3 175.8(3)
C7 C2 C3 C4 1.9(5)
C1 C2 C3 C4 -177.4(3)
C2 C3 C4 C5 0.2(5)
C3 C4 C5 C6 -2.4(6)
C4 C5 C6 C7 2.5(6)
C3 C2 C7 C6 -1.7(5)
C1 C2 C7 C6 177.5(3)
C3 C2 C7 C8 -179.9(3)
C1 C2 C7 C8 -0.6(5)
C5 C6 C7 C2 -0.4(5)
C5 C6 C7 C8 177.7(3)
C2 C7 C8 C9 -174.7(3)
C6 C7 C8 C9 7.2(5)
C2 C7 C8 C13 4.9(5)
C6 C7 C8 C13 -173.2(3)
C13 C8 C9 C10 2.6(5)
C7 C8 C9 C10 -177.8(3)
C8 C9 C10 C11 0.4(6)
C9 C10 C11 C12 -2.1(6)
C10 C11 C12 C13 0.8(6)
C11 C12 C13 C8 2.2(5)
C11 C12 C13 C14 -176.4(3)
C9 C8 C13 C12 -3.8(5)
C7 C8 C13 C12 176.6(3)
C9 C8 C13 C14 174.8(3)
C7 C8 C13 C14 -4.8(5)
N2 N1 C14 C1 -178.4(3)
Ni1 N1 C14 C1 2.0(3)
N2 N1 C14 C13 -2.3(5)
Ni1 N1 C14 C13 178.1(3)
O1 C1 C14 N1 -2.5(4)
C2 C1 C14 N1 180.0(3)
O1 C1 C14 C13 -178.9(3)
C2 C1 C14 C13 3.6(5)
C12 C13 C14 N1 3.4(5)
C8 C13 C14 N1 -175.2(3)
C12 C13 C14 C1 179.1(3)
C8 C13 C14 C1 0.6(5)
C19 N3 C15 C16 -1.0(5)
Ni1 N3 C15 C16 178.5(3)
C19 N3 C15 N2 178.3(3)
Ni1 N3 C15 N2 -2.3(4)
N1 N2 C15 N3 2.1(4)
N1 N2 C15 C16 -178.6(3)
N3 C15 C16 C17 1.4(5)
N2 C15 C16 C17 -177.8(3)
C15 C16 C17 C18 -0.7(5)
C16 C17 C18 C19 -0.4(6)
C15 N3 C19 C18 -0.2(5)
Ni1 N3 C19 C18 -179.5(3)
C17 C18 C19 N3 0.9(6)
Ni1 O2 C20 C33 -0.8(4)
Ni1 O2 C20 C21 -179.9(2)
O2 C20 C21 C22 -0.1(5)
C33 C20 C21 C22 -179.3(3)
O2 C20 C21 C26 179.2(3)
C33 C20 C21 C26 0.1(5)
C26 C21 C22 C23 -3.1(6)
C20 C21 C22 C23 176.3(3)
C21 C22 C23 C24 1.7(6)
C22 C23 C24 C25 0.3(6)
C23 C24 C25 C26 -0.8(6)
C22 C21 C26 C25 2.5(5)
C20 C21 C26 C25 -176.9(3)
C22 C21 C26 C27 -179.3(3)
C20 C21 C26 C27 1.4(5)
C24 C25 C26 C21 -0.6(5)
C24 C25 C26 C27 -178.8(4)
C21 C26 C27 C28 178.2(3)
C25 C26 C27 C28 -3.6(5)
C21 C26 C27 C32 -2.4(5)
C25 C26 C27 C32 175.7(3)
C32 C27 C28 C29 -1.5(6)
C26 C27 C28 C29 177.8(4)
C27 C28 C29 C30 1.0(6)
C28 C29 C30 C31 -0.6(6)
C29 C30 C31 C32 0.8(6)
C30 C31 C32 C27 -1.4(5)
C30 C31 C32 C33 179.0(3)
C28 C27 C32 C31 1.6(5)
C26 C27 C32 C31 -177.7(3)
C28 C27 C32 C33 -178.7(3)
C26 C27 C32 C33 2.0(5)
N5 N4 C33 C20 -180.0(3)
Ni1 N4 C33 C20 1.3(3)
N5 N4 C33 C32 -0.7(5)
Ni1 N4 C33 C32 -179.4(3)
O2 C20 C33 N4 -0.3(4)
C21 C20 C33 N4 178.8(3)
O2 C20 C33 C32 -179.6(3)
C21 C20 C33 C32 -0.5(5)
C31 C32 C33 N4 0.0(5)
C27 C32 C33 N4 -179.7(3)
C31 C32 C33 C20 179.1(3)
C27 C32 C33 C20 -0.5(5)
C38 N6 C34 C35 -1.2(5)
Ni1 N6 C34 C35 178.9(3)
C38 N6 C34 N5 -179.5(3)
Ni1 N6 C34 N5 0.6(4)
N4 N5 C34 N6 0.5(4)
N4 N5 C34 C35 -177.8(3)
N6 C34 C35 C36 0.9(5)
N5 C34 C35 C36 179.2(3)
C34 C35 C36 C37 -0.4(6)
C35 C36 C37 C38 0.2(6)
C34 N6 C38 C37 1.0(5)
Ni1 N6 C38 C37 -179.1(3)
C36 C37 C38 N6 -0.4(6)
C4S O1S C1S C2S 9.0(8)
O1S C1S C2S C3S 10.2(9)
C1S C2S C3S C4S -24.7(9)
C1S O1S C4S C3S -25.0(9)
C2S C3S C4S O1S 31.1(9)
